data_7021518
loop_
_publ_author_name
'Tronnier, Alexander'
'Strassner, Thomas'

_publ_section_title
;
 (C^C*) Cyclometalated binuclear N-heterocyclic biscarbene platinum(ii)
 complexes - highly emissive phosphorescent emitters.
;
_journal_issue 27
_journal_name_full 'Dalton transactions (Cambridge, England : 2003)'
_journal_page_first 9847
_journal_page_last 9851
_journal_paper_doi 10.1039/c3dt50841b
_journal_volume 42
_journal_year 2013
_chemical_formula_moiety 'C56 H58 N4 O4 Pt2'
_chemical_formula_sum 'C56 H58 N4 O4 Pt2'
_chemical_formula_weight 1241.24
_chemical_melting_point 241
_chemical_name_systematic ?
_space_group_IT_number 14
_symmetry_cell_setting monoclinic
_symmetry_Int_Tables_number 14
_symmetry_space_group_name_Hall '-P 2yn'
_symmetry_space_group_name_H-M 'P 1 21/n 1'
_atom_sites_solution_hydrogens geom
_atom_sites_solution_primary direct
_atom_sites_solution_secondary difmap
_cell_angle_alpha 90
_cell_angle_beta 101.411(9)
_cell_angle_gamma 90
_cell_formula_units_Z 2
_cell_length_a 11.342(2)
_cell_length_b 19.880(3)
_cell_length_c 12.6380(14)
_cell_measurement_reflns_used 986
_cell_measurement_temperature 198
_cell_measurement_theta_max 26.40
_cell_measurement_theta_min 2.05
_cell_volume 2793.3(7)
_computing_cell_refinement 'Dirax/lsq (Duisenberg, 1992)'
_computing_data_collection 'Collect (Nonius BV, 1999)'
_computing_data_reduction 'EvalCCD (Duisenberg et al., 2003)'
_computing_molecular_graphics 'PLATON (Spek, 2011), ORTEP (Farrugia, L. J. 1997), MERCURY (van de Streek, J. 2006)'
_computing_publication_material 'PLATON (Spek, 2011), enCIFer (Allen, 2004)'
_computing_structure_refinement 'SHELXL97 (Sheldrick, 1997), SHELXLE (Huebschle, 2011)'
_computing_structure_solution 'SIR92 (Altomare et al., 1994)'
_diffrn_ambient_temperature 198
_diffrn_detector_area_resol_mean 9
_diffrn_measured_fraction_theta_full 1.000
_diffrn_measured_fraction_theta_max 1.000
_diffrn_measurement_device '95mm CCD camera on \k-goniostat'
_diffrn_measurement_device_type KappaCCD
_diffrn_measurement_method \f
_diffrn_radiation_monochromator 'horizonally mounted graphite crystal'
_diffrn_radiation_probe x-ray
_diffrn_radiation_type MoK\a
_diffrn_radiation_wavelength 0.71073
_diffrn_radiation_wavelength_id x-ray
_diffrn_reflns_av_R_equivalents 0.0501
_diffrn_reflns_av_unetI/netI 0.0324
_diffrn_reflns_limit_h_max 14
_diffrn_reflns_limit_h_min -14
_diffrn_reflns_limit_k_max 24
_diffrn_reflns_limit_k_min -24
_diffrn_reflns_limit_l_max 15
_diffrn_reflns_limit_l_min -15
_diffrn_reflns_number 68874
_diffrn_reflns_reduction_process
;
;
_diffrn_reflns_theta_full 26.40
_diffrn_reflns_theta_max 26.40
_diffrn_reflns_theta_min 2.05
_diffrn_source 'fine-focus sealed tube'
_exptl_absorpt_coefficient_mu 5.047
_exptl_absorpt_correction_T_max 0.324
_exptl_absorpt_correction_T_min 0.208
_exptl_absorpt_correction_type multi-scan
_exptl_absorpt_process_details 'SADABS 2.10.(Sheldrick,Bruker AXS Inc.,2002)'
_exptl_crystal_colour yellow
_exptl_crystal_density_diffrn 1.476
_exptl_crystal_density_method 'Not Measured'
_exptl_crystal_description fragment
_exptl_crystal_F_000 1220
_exptl_crystal_size_max 0.450
_exptl_crystal_size_mid 0.430
_exptl_crystal_size_min 0.290
_platon_squeeze_details
;
The unit cell contains a dichloromethane molecule which haas been
treated as a diffuse contribution to the overall scattering without
specific atom positions by SQUEEZE/PLATON.
;
_refine_diff_density_max 0.493
_refine_diff_density_min -0.569
_refine_diff_density_rms 0.124
_refine_ls_extinction_method none
_refine_ls_goodness_of_fit_ref 1.113
_refine_ls_hydrogen_treatment constr
_refine_ls_matrix_type full
_refine_ls_number_parameters 305
_refine_ls_number_reflns 5722
_refine_ls_number_restraints 0
_refine_ls_restrained_S_all 1.113
_refine_ls_R_factor_all 0.0470
_refine_ls_R_factor_gt 0.0286
_refine_ls_shift/su_max 0.001
_refine_ls_shift/su_mean 0.000
_refine_ls_structure_factor_coef Fsqd
_refine_ls_weighting_details 'calc w=1/[\s^2^(Fo^2^)+(0.0368P)^2^+1.4333P] where P=(Fo^2^+2Fc^2^)/3'
_refine_ls_weighting_scheme calc
_refine_ls_wR_factor_gt 0.0659
_refine_ls_wR_factor_ref 0.0696
_reflns_number_gt 4597
_reflns_number_total 5722
_reflns_threshold_expression I>2\s(I)
_cod_data_source_file c3dt50841b.txt
_cod_data_source_block compound_3c
_cod_depositor_comments
;
The following automatic conversions were performed:

'_symmetry_cell_setting' value 'Monoclinic' changed to 'monoclinic'
according to /home/saulius/struct/CIF-dictionaries/cif_core.dic
dictionary named 'cif_core.dic' version 2.4.2 from 2011-04-26.

Automatic conversion script
Id: cif_fix_values 1891 2012-01-12 08:04:46Z andrius 
;
_cod_original_sg_symbol_H-M 'P 21/n'
_cod_database_code 7021518

loop_
_symmetry_equiv_pos_site_id
_symmetry_equiv_pos_as_xyz
1 x,y,z
2 1/2-x,1/2+y,1/2-z
3 -x,-y,-z
4 1/2+x,1/2-y,1/2+z

loop_
_atom_site_aniso_label
_atom_site_aniso_U_11
_atom_site_aniso_U_22
_atom_site_aniso_U_33
_atom_site_aniso_U_23
_atom_site_aniso_U_13
_atom_site_aniso_U_12
Pt1 0.0288(1) 0.0214(1) 0.0199(1) -0.0035(1) 0.0074(1) -0.0008(1)
O1 0.0411(18) 0.0234(16) 0.0301(17) -0.0082(13) 0.0119(14) -0.0058(13)
O2 0.0377(18) 0.0271(17) 0.0214(16) -0.0048(13) 0.0118(13) -0.0028(14)
N1 0.034(2) 0.0231(18) 0.0216(18) -0.0010(15) 0.0103(16) -0.0008(16)
N2 0.039(2) 0.029(2) 0.029(2) -0.0031(16) 0.0136(18) -0.0092(18)
C1 0.027(2) 0.025(2) 0.023(2) -0.0018(18) 0.0026(19) -0.0020(19)
C2 0.046(3) 0.037(3) 0.033(3) 0.003(2) 0.015(2) -0.011(2)
C3 0.046(3) 0.036(3) 0.026(2) -0.001(2) 0.018(2) -0.005(2)
C4 0.028(2) 0.022(2) 0.022(2) 0.0009(17) 0.0056(18) -0.0008(17)
C5 0.027(2) 0.023(2) 0.019(2) -0.0011(17) 0.0054(18) 0.0026(18)
C6 0.028(2) 0.026(2) 0.017(2) -0.0020(17) 0.0080(17) 0.0006(19)
C7 0.076(4) 0.031(3) 0.052(3) -0.015(2) 0.027(3) -0.022(3)
C8 0.056(4) 0.031(3) 0.072(4) -0.018(3) 0.017(3) -0.010(2)
C9 0.037(3) 0.032(3) 0.045(3) -0.010(2) 0.017(2) -0.005(2)
C10 0.038(3) 0.043(3) 0.033(3) -0.016(2) 0.003(2) -0.007(2)
C11 0.036(3) 0.032(3) 0.030(3) -0.007(2) 0.005(2) -0.001(2)
C12 0.047(3) 0.046(3) 0.042(3) -0.004(3) -0.012(2) -0.003(3)
C13 0.028(2) 0.027(2) 0.025(2) -0.0065(19) 0.0078(19) -0.0019(19)
C14 0.029(2) 0.029(3) 0.027(2) -0.0068(18) 0.0080(19) -0.0036(19)
C15 0.035(3) 0.034(3) 0.044(3) -0.003(2) -0.001(2) 0.000(2)
C16 0.034(3) 0.027(2) 0.039(3) 0.000(2) 0.008(2) 0.005(2)
C17 0.027(2) 0.027(2) 0.027(2) -0.0077(19) 0.0016(19) 0.0006(19)
C18 0.032(2) 0.029(2) 0.021(2) -0.0055(18) 0.008(2) 0.0020(19)
C19 0.024(2) 0.033(3) 0.018(2) -0.0007(19) 0.0021(18) 0.0054(18)
C20 0.032(2) 0.021(2) 0.021(2) -0.0036(17) 0.0052(19) 0.0056(18)
C21 0.036(3) 0.032(3) 0.026(2) -0.005(2) 0.007(2) 0.011(2)
C22 0.044(3) 0.050(3) 0.036(3) 0.000(2) -0.006(2) 0.008(2)
C23 0.057(4) 0.053(3) 0.024(3) 0.009(2) 0.013(2) 0.012(3)
C24 0.051(3) 0.047(3) 0.041(3) 0.008(2) 0.026(3) 0.006(3)
C25 0.089(5) 0.097(6) 0.066(4) 0.030(4) 0.040(4) -0.002(4)
C26 0.034(3) 0.034(3) 0.046(3) -0.002(2) 0.015(2) 0.000(2)
C27 0.034(3) 0.025(2) 0.028(2) -0.0013(19) 0.007(2) 0.004(2)
C28 0.036(3) 0.048(3) 0.038(3) 0.004(2) -0.001(2) -0.005(2)

loop_
_atom_site_label
_atom_site_type_symbol
_atom_site_thermal_displace_type
_atom_site_fract_x
_atom_site_fract_y
_atom_site_fract_z
_atom_site_occupancy
_atom_site_U_iso_or_equiv
_atom_site_calc_flag
_atom_site_refinement_flags
Pt1 Pt Uani 0.53033(1) 0.14311(1) 0.15055(1) 1.000 0.0230(1) d .
O1 O Uani 0.5570(3) 0.23408(14) 0.2322(2) 1.000 0.0309(10) d .
O2 O Uani 0.4538(3) 0.10416(14) 0.2708(2) 1.000 0.0279(10) d .
N1 N Uani 0.6101(3) 0.11751(17) -0.0441(3) 1.000 0.0256(11) d .
N2 N Uani 0.6541(3) 0.22146(18) -0.0086(3) 1.000 0.0314(12) d .
C1 C Uani 0.6031(4) 0.1678(2) 0.0280(3) 1.000 0.0253(12) d .
C2 C Uani 0.6944(4) 0.2043(2) -0.1025(4) 1.000 0.0377(17) d .
C3 C Uani 0.6666(4) 0.1405(2) -0.1243(4) 1.000 0.0345(16) d .
C4 C Uani 0.5549(4) 0.0552(2) -0.0255(3) 1.000 0.0239(12) d .
C5 C Uani 0.5086(4) 0.0575(2) 0.0691(3) 1.000 0.0229(12) d .
C6 C Uani 0.4508(4) -0.0006(2) 0.0943(3) 1.000 0.0232(12) d .
C7 C Uani 0.6604(5) 0.2890(2) 0.0368(4) 1.000 0.0510(19) d .
C8 C Uani 0.6281(5) 0.5270(2) 0.4312(5) 1.000 0.052(2) d .
C9 C Uani 0.5986(4) 0.4540(2) 0.4068(4) 1.000 0.0368(17) d .
C10 C Uani 0.6574(4) 0.4034(2) 0.4701(4) 1.000 0.0386(17) d .
C11 C Uani 0.6325(4) 0.3354(2) 0.4482(4) 1.000 0.0329(17) d .
C12 C Uani 0.7010(5) 0.2829(3) 0.5220(4) 1.000 0.0479(17) d .
C13 C Uani 0.5462(4) 0.3191(2) 0.3558(3) 1.000 0.0263(12) d .
C14 C Uani 0.4841(4) 0.3694(2) 0.2896(3) 1.000 0.0280(14) d .
C15 C Uani 0.3908(4) 0.3536(2) 0.1900(4) 1.000 0.0389(17) d .
C16 C Uani 0.5110(4) 0.4358(2) 0.3173(4) 1.000 0.0332(16) d .
C17 C Uani 0.5237(4) 0.2475(2) 0.3209(3) 1.000 0.0275(12) d .
C18 C Uani 0.4700(4) 0.2026(2) 0.3815(3) 1.000 0.0270(12) d .
C19 C Uani 0.4386(4) 0.1364(2) 0.3554(3) 1.000 0.0253(14) d .
C20 C Uani 0.3775(4) 0.0959(2) 0.4285(3) 1.000 0.0247(12) d .
C21 C Uani 0.4398(4) 0.0774(2) 0.5325(3) 1.000 0.0312(16) d .
C22 C Uani 0.5671(4) 0.0970(3) 0.5747(4) 1.000 0.0452(17) d .
C23 C Uani 0.3791(5) 0.0388(3) 0.5963(4) 1.000 0.0440(19) d .
C24 C Uani 0.2614(5) 0.0182(3) 0.5619(4) 1.000 0.0440(17) d .
C25 C Uani 0.1993(6) -0.0250(4) 0.6328(5) 1.000 0.081(3) d .
C26 C Uani 0.2025(4) 0.0379(2) 0.4595(4) 1.000 0.0370(17) d .
C27 C Uani 0.2582(4) 0.0752(2) 0.3918(3) 1.000 0.0289(14) d .
C28 C Uani 0.1889(4) 0.0952(3) 0.2810(4) 1.000 0.0418(17) d .
H2 H Uiso 0.73470 0.23330 -0.14350 1.000 0.0450 c R
H3 H Uiso 0.68240 0.11530 -0.18380 1.000 0.0410 c R
H6 H Uiso 0.41630 -0.00260 0.15690 1.000 0.0280 c R
H7A H Uiso 0.63330 0.28810 0.10580 1.000 0.0760 c R
H7B H Uiso 0.60870 0.31920 -0.01330 1.000 0.0760 c R
H7C H Uiso 0.74360 0.30520 0.04870 1.000 0.0760 c R
H8A H Uiso 0.69150 0.54120 0.39350 1.000 0.0780 c R
H8B H Uiso 0.65580 0.53280 0.50920 1.000 0.0780 c R
H8C H Uiso 0.55600 0.55440 0.40680 1.000 0.0780 c R
H10 H Uiso 0.71730 0.41510 0.53120 1.000 0.0460 c R
H12A H Uiso 0.78030 0.30060 0.55530 1.000 0.0720 c R
H12B H Uiso 0.71080 0.24240 0.48020 1.000 0.0720 c R
H12C H Uiso 0.65640 0.27150 0.57850 1.000 0.0720 c R
H15A H Uiso 0.34010 0.39320 0.16930 1.000 0.0580 c R
H15B H Uiso 0.34080 0.31600 0.20520 1.000 0.0580 c R
H15C H Uiso 0.43100 0.34130 0.13090 1.000 0.0580 c R
H16 H Uiso 0.46830 0.47030 0.27380 1.000 0.0400 c R
H18 H Uiso 0.45320 0.21900 0.44760 1.000 0.0320 c R
H22A H Uiso 0.56920 0.13970 0.61360 1.000 0.0680 c R
H22B H Uiso 0.60900 0.10210 0.51430 1.000 0.0680 c R
H22C H Uiso 0.60690 0.06210 0.62380 1.000 0.0680 c R
H23 H Uiso 0.42030 0.02610 0.66640 1.000 0.0530 c R
H25A H Uiso 0.14380 0.00280 0.66440 1.000 0.1210 c R
H25B H Uiso 0.25960 -0.04490 0.69060 1.000 0.1210 c R
H25C H Uiso 0.15430 -0.06090 0.58930 1.000 0.1210 c R
H26 H Uiso 0.12080 0.02520 0.43540 1.000 0.0450 c R
H28A H Uiso 0.21090 0.06520 0.22640 1.000 0.0630 c R
H28B H Uiso 0.20870 0.14170 0.26560 1.000 0.0630 c R
H28C H Uiso 0.10240 0.09160 0.27940 1.000 0.0630 c R

loop_
_atom_type_symbol
_atom_type_description
_atom_type_scat_dispersion_real
_atom_type_scat_dispersion_imag
_atom_type_scat_source
C C 0.0033 0.0016 ' International Tables Vol C Tables 4.2.6.8 and 6.1.1.4'
H H 0.0000 0.0000 ' International Tables Vol C Tables 4.2.6.8 and 6.1.1.4'
N N 0.0061 0.0033 ' International Tables Vol C Tables 4.2.6.8 and 6.1.1.4'
O O 0.0106 0.0060 ' International Tables Vol C Tables 4.2.6.8 and 6.1.1.4'
Pt Pt -1.7033 8.3905 ' International Tables Vol C Tables 4.2.6.8 and 6.1.1.4'

loop_
_geom_angle_atom_site_label_1
_geom_angle_atom_site_label_2
_geom_angle_atom_site_label_3
_geom_angle
_geom_angle_site_symmetry_1
_geom_angle_site_symmetry_3
_geom_angle_publ_flag
O1 Pt1 O2 90.11(11) . . yes
O1 Pt1 C1 97.60(14) . . yes
O1 Pt1 C5 177.94(15) . . yes
O2 Pt1 C1 172.17(14) . . yes
O2 Pt1 C5 91.91(14) . . yes
C1 Pt1 C5 80.37(17) . . yes
Pt1 O1 C17 125.3(3) . . yes
Pt1 O2 C19 125.1(3) . . yes
C1 N1 C3 110.2(3) . . yes
C1 N1 C4 116.1(3) . . yes
C3 N1 C4 133.7(4) . . yes
C1 N2 C2 109.6(3) . . yes
C1 N2 C7 126.1(4) . . yes
C2 N2 C7 124.2(4) . . yes
Pt1 C1 N1 115.7(3) . . yes
Pt1 C1 N2 138.8(3) . . yes
N1 C1 N2 105.5(3) . . yes
N2 C2 C3 107.9(4) . . yes
N1 C3 C2 106.9(4) . . yes
N1 C4 C5 111.3(3) . . yes
N1 C4 C6 123.0(4) . 3_655 yes
C5 C4 C6 125.7(4) . 3_655 no
Pt1 C5 C4 116.3(3) . . yes
Pt1 C5 C6 127.5(3) . . yes
C4 C5 C6 116.2(4) . . no
C4 C6 C5 118.1(4) 3_655 . no
C8 C9 C10 121.6(4) . . no
C8 C9 C16 120.6(4) . . no
C10 C9 C16 117.9(4) . . no
C9 C10 C11 122.5(4) . . no
C10 C11 C12 119.2(4) . . no
C10 C11 C13 117.9(4) . . no
C12 C11 C13 122.9(4) . . no
C11 C13 C14 121.1(4) . . no
C11 C13 C17 121.0(4) . . no
C14 C13 C17 117.8(3) . . no
C13 C14 C15 122.4(4) . . no
C13 C14 C16 118.0(4) . . no
C15 C14 C16 119.5(4) . . no
C9 C16 C14 122.5(4) . . no
O1 C17 C13 113.2(3) . . yes
O1 C17 C18 125.8(4) . . yes
C13 C17 C18 121.0(4) . . no
C17 C18 C19 126.7(4) . . no
O2 C19 C18 126.9(4) . . yes
O2 C19 C20 113.6(3) . . yes
C18 C19 C20 119.5(3) . . no
C19 C20 C21 120.5(4) . . no
C19 C20 C27 119.2(3) . . no
C21 C20 C27 120.2(4) . . no
C20 C21 C22 122.4(4) . . no
C20 C21 C23 118.0(4) . . no
C22 C21 C23 119.6(4) . . no
C21 C23 C24 122.7(5) . . no
C23 C24 C25 121.1(5) . . no
C23 C24 C26 117.8(5) . . no
C25 C24 C26 121.2(5) . . no
C24 C26 C27 122.4(4) . . no
C20 C27 C26 118.9(4) . . no
C20 C27 C28 121.2(4) . . no
C26 C27 C28 119.8(4) . . no
N2 C2 H2 126.00 . . no
C3 C2 H2 126.00 . . no
N1 C3 H3 126.00 . . no
C2 C3 H3 127.00 . . no
C5 C6 H6 121.00 . . no
C4 C6 H6 121.00 3_655 . no
N2 C7 H7A 110.00 . . no
N2 C7 H7B 110.00 . . no
N2 C7 H7C 110.00 . . no
H7A C7 H7B 109.00 . . no
H7A C7 H7C 109.00 . . no
H7B C7 H7C 109.00 . . no
C9 C8 H8A 109.00 . . no
C9 C8 H8B 109.00 . . no
C9 C8 H8C 109.00 . . no
H8A C8 H8B 110.00 . . no
H8A C8 H8C 110.00 . . no
H8B C8 H8C 109.00 . . no
C9 C10 H10 119.00 . . no
C11 C10 H10 119.00 . . no
C11 C12 H12A 109.00 . . no
C11 C12 H12B 110.00 . . no
C11 C12 H12C 109.00 . . no
H12A C12 H12B 109.00 . . no
H12A C12 H12C 109.00 . . no
H12B C12 H12C 109.00 . . no
C14 C15 H15A 109.00 . . no
C14 C15 H15B 109.00 . . no
C14 C15 H15C 109.00 . . no
H15A C15 H15B 109.00 . . no
H15A C15 H15C 110.00 . . no
H15B C15 H15C 109.00 . . no
C9 C16 H16 119.00 . . no
C14 C16 H16 119.00 . . no
C17 C18 H18 117.00 . . no
C19 C18 H18 117.00 . . no
C21 C22 H22A 109.00 . . no
C21 C22 H22B 109.00 . . no
C21 C22 H22C 110.00 . . no
H22A C22 H22B 109.00 . . no
H22A C22 H22C 109.00 . . no
H22B C22 H22C 109.00 . . no
C21 C23 H23 119.00 . . no
C24 C23 H23 119.00 . . no
C24 C25 H25A 109.00 . . no
C24 C25 H25B 109.00 . . no
C24 C25 H25C 109.00 . . no
H25A C25 H25B 109.00 . . no
H25A C25 H25C 110.00 . . no
H25B C25 H25C 109.00 . . no
C24 C26 H26 119.00 . . no
C27 C26 H26 119.00 . . no
C27 C28 H28A 109.00 . . no
C27 C28 H28B 109.00 . . no
C27 C28 H28C 109.00 . . no
H28A C28 H28B 109.00 . . no
H28A C28 H28C 110.00 . . no
H28B C28 H28C 109.00 . . no

loop_
_geom_bond_atom_site_label_1
_geom_bond_atom_site_label_2
_geom_bond_distance
_geom_bond_site_symmetry_2
_geom_bond_publ_flag
Pt1 O1 2.074(3) . yes
Pt1 O2 2.046(3) . yes
Pt1 C1 1.956(4) . yes
Pt1 C5 1.979(4) . yes
O1 C17 1.280(5) . yes
O2 C19 1.287(5) . yes
N1 C1 1.366(5) . yes
N1 C3 1.380(6) . yes
N1 C4 1.428(5) . yes
N2 C1 1.339(5) . yes
N2 C2 1.396(6) . yes
N2 C7 1.456(5) . yes
C2 C3 1.323(6) . no
C4 C5 1.398(6) . no
C4 C6 1.384(5) 3_655 no
C5 C6 1.396(6) . no
C8 C9 1.507(6) . no
C9 C10 1.373(6) . no
C9 C16 1.397(7) . no
C10 C11 1.398(6) . no
C11 C12 1.509(7) . no
C11 C13 1.405(6) . no
C13 C14 1.401(6) . no
C13 C17 1.497(6) . no
C14 C15 1.509(6) . no
C14 C16 1.384(6) . no
C17 C18 1.392(6) . no
C18 C19 1.386(6) . no
C19 C20 1.495(6) . no
C20 C21 1.412(5) . no
C20 C27 1.403(6) . no
C21 C22 1.489(7) . no
C21 C23 1.390(7) . no
C23 C24 1.382(8) . no
C24 C25 1.512(9) . no
C24 C26 1.390(7) . no
C26 C27 1.377(6) . no
C27 C28 1.517(6) . no
C2 H2 0.9500 . no
C3 H3 0.9500 . no
C6 H6 0.9500 . no
C7 H7A 0.9800 . no
C7 H7B 0.9800 . no
C7 H7C 0.9800 . no
C8 H8A 0.9800 . no
C8 H8B 0.9800 . no
C8 H8C 0.9800 . no
C10 H10 0.9500 . no
C12 H12A 0.9800 . no
C12 H12B 0.9800 . no
C12 H12C 0.9800 . no
C15 H15A 0.9800 . no
C15 H15B 0.9800 . no
C15 H15C 0.9800 . no
C16 H16 0.9500 . no
C18 H18 0.9500 . no
C22 H22A 0.9800 . no
C22 H22B 0.9800 . no
C22 H22C 0.9800 . no
C23 H23 0.9500 . no
C25 H25A 0.9800 . no
C25 H25B 0.9800 . no
C25 H25C 0.9800 . no
C26 H26 0.9500 . no
C28 H28A 0.9800 . no
C28 H28B 0.9800 . no
C28 H28C 0.9800 . no

loop_
_geom_hbond_atom_site_label_D
_geom_hbond_atom_site_label_H
_geom_hbond_atom_site_label_A
_geom_hbond_distance_DH
_geom_hbond_distance_HA
_geom_hbond_distance_DA
_geom_hbond_angle_DHA
_geom_hbond_publ_flag
C6 H6 O2 0.9500 2.5500 3.047(5) 113.00 yes
C7 H7A O1 0.9800 2.2400 3.132(6) 151.00 yes

loop_
_geom_torsion_atom_site_label_1
_geom_torsion_atom_site_label_2
_geom_torsion_atom_site_label_3
_geom_torsion_atom_site_label_4
_geom_torsion
_geom_torsion_site_symmetry_1
_geom_torsion_site_symmetry_3
_geom_torsion_site_symmetry_4
_geom_torsion_publ_flag
O2 Pt1 O1 C17 -2.6(3) . . . no
C1 Pt1 O1 C17 178.7(3) . . . no
O1 Pt1 O2 C19 0.7(3) . . . no
C5 Pt1 O2 C19 -179.7(4) . . . no
O1 Pt1 C1 N1 175.9(3) . . . no
O1 Pt1 C1 N2 -1.9(5) . . . no
C5 Pt1 C1 N1 -3.7(3) . . . no
C5 Pt1 C1 N2 178.5(5) . . . no
O2 Pt1 C5 C4 -176.7(3) . . . no
O2 Pt1 C5 C6 4.3(4) . . . no
C1 Pt1 C5 C4 2.0(3) . . . no
C1 Pt1 C5 C6 -177.0(4) . . . no
Pt1 O1 C17 C13 -175.2(3) . . . no
Pt1 O1 C17 C18 3.9(6) . . . no
Pt1 O2 C19 C18 0.2(6) . . . no
Pt1 O2 C19 C20 178.6(3) . . . no
C3 N1 C1 Pt1 -177.9(3) . . . no
C3 N1 C1 N2 0.6(5) . . . no
C4 N1 C1 Pt1 4.9(5) . . . no
C4 N1 C1 N2 -176.7(3) . . . no
C1 N1 C3 C2 0.0(5) . . . no
C4 N1 C3 C2 176.5(4) . . . no
C1 N1 C4 C5 -3.1(5) . . . no
C1 N1 C4 C6 176.7(4) . . 3_655 no
C3 N1 C4 C5 -179.5(4) . . . no
C3 N1 C4 C6 0.3(7) . . 3_655 no
C2 N2 C1 Pt1 177.1(4) . . . no
C2 N2 C1 N1 -0.9(5) . . . no
C7 N2 C1 Pt1 -6.8(8) . . . no
C7 N2 C1 N1 175.2(4) . . . no
C1 N2 C2 C3 0.9(5) . . . no
C7 N2 C2 C3 -175.3(4) . . . no
N2 C2 C3 N1 -0.5(5) . . . no
N1 C4 C5 Pt1 -0.1(5) . . . no
N1 C4 C5 C6 179.0(4) . . . no
C6 C4 C5 Pt1 -179.8(4) 3_655 . . no
C6 C4 C5 C6 -0.7(7) 3_655 . . no
N1 C4 C6 C5 -179.0(4) . 3_655 3_655 no
C5 C4 C6 C5 0.7(7) . 3_655 3_655 no
Pt1 C5 C6 C4 179.7(3) . . 3_655 no
C4 C5 C6 C4 0.7(6) . . 3_655 no
C8 C9 C10 C11 -179.2(5) . . . no
C16 C9 C10 C11 -0.1(7) . . . no
C8 C9 C16 C14 177.6(5) . . . no
C10 C9 C16 C14 -1.5(7) . . . no
C9 C10 C11 C12 -179.8(5) . . . no
C9 C10 C11 C13 1.9(7) . . . no
C10 C11 C13 C14 -2.1(7) . . . no
C10 C11 C13 C17 173.8(4) . . . no
C12 C11 C13 C14 179.7(4) . . . no
C12 C11 C13 C17 -4.5(7) . . . no
C11 C13 C14 C15 -179.9(4) . . . no
C11 C13 C14 C16 0.6(7) . . . no
C17 C13 C14 C15 4.2(6) . . . no
C17 C13 C14 C16 -175.4(4) . . . no
C11 C13 C17 O1 -112.0(5) . . . no
C11 C13 C17 C18 68.8(6) . . . no
C14 C13 C17 O1 63.9(5) . . . no
C14 C13 C17 C18 -115.2(5) . . . no
C13 C14 C16 C9 1.3(7) . . . no
C15 C14 C16 C9 -178.3(4) . . . no
O1 C17 C18 C19 -2.7(8) . . . no
C13 C17 C18 C19 176.4(4) . . . no
C17 C18 C19 O2 0.4(8) . . . no
C17 C18 C19 C20 -177.9(4) . . . no
O2 C19 C20 C21 113.6(4) . . . no
O2 C19 C20 C27 -65.1(5) . . . no
C18 C19 C20 C21 -67.9(6) . . . no
C18 C19 C20 C27 113.5(5) . . . no
C19 C20 C21 C22 0.3(6) . . . no
C19 C20 C21 C23 -179.0(4) . . . no
C27 C20 C21 C22 178.9(4) . . . no
C27 C20 C21 C23 -0.3(6) . . . no
C19 C20 C27 C26 180.0(4) . . . no
C19 C20 C27 C28 -2.2(6) . . . no
C21 C20 C27 C26 1.3(6) . . . no
C21 C20 C27 C28 179.2(4) . . . no
C20 C21 C23 C24 0.0(8) . . . no
C22 C21 C23 C24 -179.3(5) . . . no
C21 C23 C24 C25 178.7(5) . . . no
C21 C23 C24 C26 -0.6(8) . . . no
C23 C24 C26 C27 1.7(8) . . . no
C25 C24 C26 C27 -177.7(5) . . . no
C24 C26 C27 C20 -2.0(7) . . . no
C24 C26 C27 C28 -179.9(5) . . . no

loop_
_platon_squeeze_void_nr
_platon_squeeze_void_average_x
_platon_squeeze_void_average_y
_platon_squeeze_void_average_z
_platon_squeeze_void_volume
_platon_squeeze_void_count_electrons
_platon_squeeze_void_content
1 -0.121 0.256 0.255 115 39 ' '
2 0.120 0.744 0.745 115 39 ' '
3 0.379 0.244 0.755 115 39 ' '
4 0.620 0.756 0.245 115 39 ' '
